data_2002315
loop_
_publ_author_name
'Mueller-Buschbaum, Hk'
'Sander, K'

_publ_section_title 'Zur Kristallstruktur von Sr5 (Cr O4)3 Cl'
_journal_name_full
;
Zeitschrift fuer Naturforschung, Teil B. Anorganische Chemie,
Organische Chemie (33,1978-41,1986)
;
_journal_page_first 708
_journal_page_last 710
_journal_volume 33
_journal_year 1978
_chemical_formula_structural 'Sr5 (Cr O4)3 Cl'
_chemical_formula_sum 'Cl Cr3 O12 Sr5'
_chemical_name_systematic
;
Strontium tris(tetraoxochromate(V)) chloride
;
_space_group_IT_number 173
_symmetry_cell_setting hexagonal
_symmetry_Int_Tables_number 173
_symmetry_space_group_name_Hall 'P 6c'
_symmetry_space_group_name_H-M 'P 63'
_cell_angle_alpha 90
_cell_angle_beta 90
_cell_angle_gamma 120
_cell_formula_units_Z 2
_cell_length_a 10.125
_cell_length_b 10.125
_cell_length_c 7.328
_cell_volume 650.6
_refine_ls_R_factor_all 0.11
_cod_database_code 2002315

loop_
_symmetry_equiv_pos_as_xyz
x,y,z
-y,x-y,z
y-x,-x,z
-x,-y,1/2+z
y,y-x,1/2+z
x-y,x,1/2+z

loop_
_atom_site_label
_atom_site_type_symbol
_atom_site_symmetry_multiplicity
_atom_site_Wyckoff_symbol
_atom_site_fract_x
_atom_site_fract_y
_atom_site_fract_z
_atom_site_occupancy
_atom_site_attached_hydrogens
_atom_site_calc_flag
Sr1 Sr2+ 2 b 0.3333 0.6667 0. 1. 0 d
Sr2 Sr2+ 2 b 0.3333 0.6667 0.5 1. 0 d
Sr3 Sr2+ 6 c 0.2497 0.9952 0.2477 1. 0 d
Cr1 Cr5+ 6 c 0.4045 0.3736 0.2458 1. 0 d
O1 O2- 6 c 0.319 0.482 0.243 1. 0 d
O2 O2- 6 c 0.599 0.472 0.245 1. 0 d
O3 O2- 6 c 0.346 0.246 0.089 1. 0 d
O4 O2- 6 c 0.637 0.734 0.948 1. 0 d
Cl1 Cl1- 2 a 0. 0. 0.016 1. 0 d

loop_
_atom_type_symbol
_atom_type_oxidation_number
Sr2+ 2.000
Cr5+ 5.000
O2- -2.000
Cl1- -1.000
